data_8000438
loop_
_publ_author_name
'Chu, Xiaotong'
'Lu, Zhuoqun'
'Tang, Baolei'
'Liu, Bin'
'Ye, Kaiqi'
'Zhang, Hongyu'

_publ_section_title
;
 Engineering Mechanical Compliance of an Organic Compound toward Flexible
 Crystal Lasing Media.
;
_journal_name_full 'The journal of physical chemistry letters'
_journal_page_first 5433
_journal_page_last 5438
_journal_paper_doi 10.1021/acs.jpclett.0c01545
_journal_year 2020
_chemical_formula_moiety 'C17 H16 F N O2'
_chemical_formula_sum 'C17 H16 F N O2'
_chemical_formula_weight 285.31
_space_group_crystal_system monoclinic
_space_group_IT_number 14
_space_group_name_Hall '-P 2ybc'
_space_group_name_H-M_alt 'P 1 21/c 1'
_atom_sites_solution_hydrogens geom
_atom_sites_solution_primary direct
_atom_sites_solution_secondary difmap
_audit_creation_date 2020-05-08
_audit_creation_method
;
Olex2 1.2
(compiled 2018.05.29 svn.r3508 for OlexSys, GUI svn.r5506)
;
_cell_angle_alpha 90.00
_cell_angle_beta 111.525(2)
_cell_angle_gamma 90.00
_cell_formula_units_Z 4
_cell_length_a 10.9130(7)
_cell_length_b 11.7943(7)
_cell_length_c 11.5984(6)
_cell_measurement_reflns_used 9985
_cell_measurement_temperature 104(2)
_cell_measurement_theta_max 29.599
_cell_measurement_theta_min 3.568
_cell_volume 1388.73(14)
_computing_cell_refinement 'SAINT V8.38A (?, 2016)'
_computing_data_reduction 'SAINT V8.38A (?, 2016)'
_computing_molecular_graphics 'Olex2 (Dolomanov et al., 2009)'
_computing_publication_material 'Olex2 (Dolomanov et al., 2009)'
_computing_structure_refinement 'XL (Sheldrick, 2008)'
_computing_structure_solution 'XS (Sheldrick, 2008)'
_diffrn_ambient_temperature 104.04
_diffrn_measured_fraction_theta_full 0.992
_diffrn_measured_fraction_theta_max 0.992
_diffrn_measurement_device_type 'CCD area detector'
_diffrn_measurement_method 'phi and omega scans'
_diffrn_radiation_monochromator graphite
_diffrn_radiation_type MoK\a
_diffrn_radiation_wavelength 0.71073
_diffrn_reflns_av_R_equivalents 0.0333
_diffrn_reflns_av_unetI/netI 0.0237
_diffrn_reflns_limit_h_max 15
_diffrn_reflns_limit_h_min -15
_diffrn_reflns_limit_k_max 16
_diffrn_reflns_limit_k_min -16
_diffrn_reflns_limit_l_max 14
_diffrn_reflns_limit_l_min -16
_diffrn_reflns_number 22674
_diffrn_reflns_theta_full 29.61
_diffrn_reflns_theta_max 29.61
_diffrn_reflns_theta_min 3.57
_diffrn_source 'fine-focus sealed tube'
_exptl_absorpt_coefficient_mu 0.098
_exptl_absorpt_correction_type none
_exptl_crystal_colour yellow
_exptl_crystal_colour_primary yellow
_exptl_crystal_density_diffrn 1.365
_exptl_crystal_density_method 'not measured'
_exptl_crystal_description needle
_exptl_crystal_F_000 600
_refine_diff_density_max 2.194
_refine_diff_density_min -0.682
_refine_diff_density_rms 0.087
_refine_ls_extinction_method none
_refine_ls_goodness_of_fit_ref 1.040
_refine_ls_hydrogen_treatment constr
_refine_ls_matrix_type full
_refine_ls_number_parameters 193
_refine_ls_number_reflns 3884
_refine_ls_number_restraints 0
_refine_ls_restrained_S_all 1.040
_refine_ls_R_factor_all 0.1079
_refine_ls_R_factor_gt 0.0849
_refine_ls_shift/su_max 0.001
_refine_ls_shift/su_mean 0.000
_refine_ls_structure_factor_coef Fsqd
_refine_ls_weighting_details 'calc w=1/[\s^2^(Fo^2^)+(0.1409P)^2^+1.9486P] where P=(Fo^2^+2Fc^2^)/3'
_refine_ls_weighting_scheme calc
_refine_ls_wR_factor_gt 0.2365
_refine_ls_wR_factor_ref 0.2662
_reflns_number_gt 2937
_reflns_number_total 3884
_reflns_threshold_expression >2sigma(I)
_cod_data_source_file jz0c01545_si_004.cif
_cod_data_source_block 2
_cod_database_code 8000438
_olex2_refinement_description
;
1. Fixed Uiso
 At 1.2 times of:
  All C(H) groups
 At 1.5 times of:
  All C(H,H,H) groups, All O(H) groups
2.a Aromatic/amide H refined with riding coordinates:
 C7(H7), C8(H8), C9(H9), C11(H11), C15(H15), C17(H17), C18(H18), C19(H19),
 C21(H21)
2.b Idealised Me refined as rotating group:
 C12(H12A,H12B,H12C), C16(H16A,H16B,H16C)
2.c Idealised tetrahedral OH refined as rotating group:
 O2(H2)
;
_olex2_submission_special_instructions 'No special instructions were received'

loop_
_space_group_symop_id
_space_group_symop_operation_xyz
1 'x, y, z'
2 '-x, y+1/2, -z+1/2'
3 '-x, -y, -z'
4 'x, -y-1/2, z-1/2'

loop_
_atom_site_label
_atom_site_type_symbol
_atom_site_fract_x
_atom_site_fract_y
_atom_site_fract_z
_atom_site_U_iso_or_equiv
_atom_site_adp_type
_atom_site_occupancy
_atom_site_calc_flag
_atom_site_disorder_assembly
_atom_site_disorder_group
_atom_site_refinement_flags_posn
O1 O 0.11359(17) 0.06304(14) 0.29443(15) 0.0308(4) Uani 1 d . . .
O2 O 0.26513(17) 0.10066(15) 0.50696(15) 0.0314(4) Uani 1 d . . .
H2 H 0.2188 0.0635 0.4443 0.047 Uiso 1 calc . . GR
C3 C -0.1431(2) 0.26859(19) -0.09925(18) 0.0238(4) Uani 1 d . . .
N4 N -0.2199(2) 0.29914(18) -0.21762(17) 0.0294(4) Uani 1 d . . .
C5 C 0.0991(2) 0.17011(19) 0.27197(19) 0.0231(4) Uani 1 d . . .
C6 C 0.0166(2) 0.20652(18) 0.14717(18) 0.0227(4) Uani 1 d . . .
C7 C -0.0806(2) 0.35192(19) -0.00873(19) 0.0248(4) Uani 1 d . . .
H7 H -0.0923 0.4300 -0.0302 0.030 Uiso 1 calc . . R
C8 C -0.0463(2) 0.12464(19) 0.05709(19) 0.0249(4) Uani 1 d . . .
H8 H -0.0350 0.0467 0.0793 0.030 Uiso 1 calc . . R
C9 C -0.1239(2) 0.1537(2) -0.06251(19) 0.0262(5) Uani 1 d . . .
H9 H -0.1649 0.0958 -0.1209 0.031 Uiso 1 calc . . R
C10 C 0.3208(2) 0.2863(2) 0.58678(19) 0.0251(4) Uani 1 d . . .
C11 C -0.0028(2) 0.3204(2) 0.11066(19) 0.0249(4) Uani 1 d . . .
H11 H 0.0387 0.3777 0.1696 0.030 Uiso 1 calc . . R
C12 C -0.2378(2) 0.4177(2) -0.2532(2) 0.0309(5) Uani 1 d . . .
H12A H -0.2562 0.4613 -0.1894 0.046 Uiso 1 calc . . GR
H12B H -0.3119 0.4253 -0.3324 0.046 Uiso 1 calc . . GR
H12C H -0.1575 0.4467 -0.2619 0.046 Uiso 1 calc . . GR
C13 C 0.2468(2) 0.2096(2) 0.48357(19) 0.0250(4) Uani 1 d . . .
F14 F 0.5018(2) 0.2674(2) 0.91702(16) 0.0631(6) Uani 1 d . . .
C15 C 0.1646(2) 0.24910(19) 0.36861(19) 0.0238(4) Uani 1 d . . .
H15 H 0.1518 0.3283 0.3541 0.029 Uiso 1 calc . . R
C16 C -0.2806(2) 0.2157(2) -0.3145(2) 0.0331(5) Uani 1 d . . .
H16A H -0.2231 0.1492 -0.3009 0.050 Uiso 1 calc . . GR
H16B H -0.2935 0.2490 -0.3955 0.050 Uiso 1 calc . . GR
H16C H -0.3660 0.1927 -0.3122 0.050 Uiso 1 calc . . GR
C17 C 0.3759(2) 0.2417(2) 0.7059(2) 0.0305(5) Uani 1 d . . .
H17 H 0.3658 0.1636 0.7205 0.037 Uiso 1 calc . . R
C18 C 0.4638(2) 0.4258(3) 0.7872(2) 0.0376(6) Uani 1 d . . .
H18 H 0.5120 0.4725 0.8556 0.045 Uiso 1 calc . . R
C19 C 0.3379(2) 0.4009(2) 0.5682(2) 0.0348(5) Uani 1 d . . .
H19 H 0.3008 0.4320 0.4872 0.042 Uiso 1 calc . . R
C20 C 0.4459(2) 0.3132(3) 0.8031(2) 0.0348(6) Uani 1 d . . .
C21 C 0.4093(3) 0.4704(3) 0.6677(2) 0.0405(6) Uani 1 d . . .
H21 H 0.4209 0.5484 0.6539 0.049 Uiso 1 calc . . R

loop_
_atom_site_aniso_label
_atom_site_aniso_U_11
_atom_site_aniso_U_22
_atom_site_aniso_U_33
_atom_site_aniso_U_23
_atom_site_aniso_U_13
_atom_site_aniso_U_12
O1 0.0368(9) 0.0274(8) 0.0235(7) 0.0012(6) 0.0056(7) 0.0009(6)
O2 0.0348(9) 0.0309(9) 0.0229(8) 0.0034(6) 0.0039(6) 0.0007(7)
C3 0.0215(9) 0.0321(11) 0.0167(9) 0.0010(7) 0.0059(7) 0.0003(8)
N4 0.0306(10) 0.0355(10) 0.0179(8) 0.0019(7) 0.0039(7) 0.0006(8)
C5 0.0212(9) 0.0286(10) 0.0195(9) 0.0008(7) 0.0073(7) 0.0012(7)
C6 0.0203(9) 0.0287(10) 0.0185(9) -0.0005(7) 0.0064(7) -0.0007(7)
C7 0.0242(10) 0.0272(10) 0.0217(9) 0.0006(8) 0.0068(8) 0.0005(8)
C8 0.0260(10) 0.0278(10) 0.0209(9) -0.0009(8) 0.0086(8) -0.0008(8)
C9 0.0264(10) 0.0311(11) 0.0203(9) -0.0035(8) 0.0074(8) -0.0026(8)
C10 0.0193(9) 0.0365(11) 0.0182(9) 0.0008(8) 0.0055(7) -0.0002(8)
C11 0.0236(9) 0.0298(10) 0.0196(9) -0.0009(8) 0.0059(8) -0.0010(8)
C12 0.0311(11) 0.0367(12) 0.0221(10) 0.0044(9) 0.0067(8) 0.0059(9)
C13 0.0227(9) 0.0328(11) 0.0192(9) 0.0013(8) 0.0073(8) -0.0001(8)
F14 0.0550(12) 0.0969(18) 0.0273(8) 0.0061(9) 0.0029(8) -0.0078(11)
C15 0.0234(9) 0.0279(10) 0.0188(9) 0.0011(7) 0.0062(7) -0.0006(8)
C16 0.0312(11) 0.0431(13) 0.0202(10) -0.0030(9) 0.0038(8) -0.0044(10)
C17 0.0242(10) 0.0436(13) 0.0212(10) 0.0025(9) 0.0053(8) 0.0002(9)
C18 0.0260(11) 0.0580(17) 0.0251(11) -0.0108(10) 0.0052(9) -0.0044(10)
C19 0.0332(12) 0.0415(13) 0.0236(10) 0.0009(9) 0.0031(9) -0.0051(10)
C20 0.0249(10) 0.0582(16) 0.0188(10) -0.0029(10) 0.0053(8) -0.0013(10)
C21 0.0352(13) 0.0442(14) 0.0338(12) -0.0043(11) 0.0028(10) -0.0088(11)

loop_
_atom_type_symbol
_atom_type_description
_atom_type_scat_dispersion_real
_atom_type_scat_dispersion_imag
_atom_type_scat_source
C C 0.0033 0.0016 'International Tables Vol C Tables 4.2.6.8 and 6.1.1.4'
H H 0.0000 0.0000 'International Tables Vol C Tables 4.2.6.8 and 6.1.1.4'
F F 0.0171 0.0103 'International Tables Vol C Tables 4.2.6.8 and 6.1.1.4'
N N 0.0061 0.0033 'International Tables Vol C Tables 4.2.6.8 and 6.1.1.4'
O O 0.0106 0.0060 'International Tables Vol C Tables 4.2.6.8 and 6.1.1.4'

loop_
_geom_angle_atom_site_label_1
_geom_angle_atom_site_label_2
_geom_angle_atom_site_label_3
_geom_angle
_geom_angle_site_symmetry_1
_geom_angle_site_symmetry_3
_geom_angle_publ_flag
N4 C3 C7 120.8(2) . . ?
N4 C3 C9 121.6(2) . . ?
C9 C3 C7 117.64(18) . . ?
C3 N4 C12 120.55(19) . . ?
C3 N4 C16 122.2(2) . . ?
C12 N4 C16 117.13(18) . . ?
O1 C5 C6 118.30(19) . . ?
O1 C5 C15 119.42(19) . . ?
C15 C5 C6 122.28(19) . . ?
C8 C6 C5 119.4(2) . . ?
C11 C6 C5 123.44(19) . . ?
C11 C6 C8 117.16(19) . . ?
C11 C7 C3 120.5(2) . . ?
C9 C8 C6 122.1(2) . . ?
C8 C9 C3 120.7(2) . . ?
C17 C10 C13 118.7(2) . . ?
C17 C10 C19 119.1(2) . . ?
C19 C10 C13 122.1(2) . . ?
C7 C11 C6 121.9(2) . . ?
O2 C13 C10 115.71(19) . . ?
O2 C13 C15 121.6(2) . . ?
C15 C13 C10 122.7(2) . . ?
C13 C15 C5 119.7(2) . . ?
C20 C17 C10 119.0(2) . . ?
C20 C18 C21 118.1(2) . . ?
C10 C19 C21 120.5(2) . . ?
F14 C20 C17 117.9(3) . . ?
F14 C20 C18 119.1(2) . . ?
C18 C20 C17 123.0(2) . . ?
C18 C21 C19 120.3(3) . . ?

loop_
_geom_bond_atom_site_label_1
_geom_bond_atom_site_label_2
_geom_bond_distance
_geom_bond_site_symmetry_2
_geom_bond_publ_flag
O1 C5 1.287(3) . ?
O2 C13 1.313(3) . ?
C3 N4 1.368(3) . ?
C3 C7 1.417(3) . ?
C3 C9 1.413(3) . ?
N4 C12 1.451(3) . ?
N4 C16 1.458(3) . ?
C5 C6 1.461(3) . ?
C5 C15 1.431(3) . ?
C6 C8 1.403(3) . ?
C6 C11 1.401(3) . ?
C7 C11 1.383(3) . ?
C8 C9 1.377(3) . ?
C10 C13 1.481(3) . ?
C10 C17 1.391(3) . ?
C10 C19 1.392(4) . ?
C13 C15 1.386(3) . ?
F14 C20 1.349(3) . ?
C17 C20 1.391(3) . ?
C18 C20 1.365(4) . ?
C18 C21 1.396(4) . ?
C19 C21 1.397(3) . ?
